data_4350562
loop_
_publ_author_name
'L\'opez, Xavier'
'Huang, Ming-Yi'
'Huang, Gin-Chen'
'Peng, Shie-Ming'
'Li, Feng-Yin'
'B\'enard, Marc'
'Rohmer, Marie-Madeleine'

_publ_section_title
;
 Even-numbered metal chain complexes: synthesis, characterization, and DFT
 analysis of [Ni4(mu4-Tsdpda)4(H2O)2] (Tsdpda2- =
 N-(p-toluenesulfonyl)dipyridyldiamido), [Ni4(mu4-Tsdpda)4]+, and related
 Ni4 string complexes.
;
_journal_issue 22
_journal_name_full 'Inorganic chemistry'
_journal_page_first 9075
_journal_page_last 9084
_journal_paper_doi 10.1021/ic0612505
_journal_volume 45
_journal_year 2006
_chemical_formula_sum 'C97 H90 Cl18 N16 Ni4 O8'
_chemical_formula_weight 2480.79
_space_group_IT_number 70
_space_group_name_Hall '-F 2uv 2vw'
_space_group_name_H-M_alt 'F d d d :2'
_symmetry_cell_setting orthorhombic
_symmetry_space_group_name_H-M 'F d d d :2'
_atom_sites_solution_hydrogens geom
_atom_sites_solution_primary direct
_atom_sites_solution_secondary difmap
_audit_creation_method SHELXL-97
_cell_angle_alpha 90.00
_cell_angle_beta 90.00
_cell_angle_gamma 90.00
_cell_formula_units_Z 8
_cell_length_a 21.5219(3)
_cell_length_b 28.3611(5)
_cell_length_c 33.4189(6)
_cell_measurement_reflns_used all
_cell_measurement_temperature 150(1)
_cell_measurement_theta_max 27.50
_cell_measurement_theta_min 1.00
_cell_volume 20398.4(6)
_computing_cell_refinement DENZO-SMN
_computing_data_collection 'NONIUS COLLECT'
_computing_data_reduction DENZO-SMN
_computing_molecular_graphics 'Bruker SHELXTL'
_computing_publication_material 'Bruker SHELXTL'
_computing_structure_refinement 'SHELXL-97 (Sheldrick, 1997)'
_computing_structure_solution 'SHELXS-97 (Sheldrick, 1990)'
_diffrn_ambient_temperature 150(1)
_diffrn_measured_fraction_theta_full 0.999
_diffrn_measured_fraction_theta_max 0.999
_diffrn_measurement_device_type 'NONIUS KappaCCD'
_diffrn_measurement_method '\w scans'
_diffrn_radiation_monochromator graphite
_diffrn_radiation_source 'fine-focus sealed tube'
_diffrn_radiation_type MoK\a
_diffrn_radiation_wavelength 0.71073
_diffrn_reflns_av_R_equivalents 0.0498
_diffrn_reflns_av_sigmaI/netI 0.0349
_diffrn_reflns_limit_h_max 27
_diffrn_reflns_limit_h_min -27
_diffrn_reflns_limit_k_max 36
_diffrn_reflns_limit_k_min -36
_diffrn_reflns_limit_l_max 43
_diffrn_reflns_limit_l_min -42
_diffrn_reflns_number 44640
_diffrn_reflns_theta_full 27.50
_diffrn_reflns_theta_max 27.50
_diffrn_reflns_theta_min 1.88
_exptl_absorpt_coefficient_mu 1.264
_exptl_absorpt_correction_T_max 0.846
_exptl_absorpt_correction_T_min 0.714
_exptl_absorpt_correction_type multi-scan
_exptl_crystal_colour dark-brown
_exptl_crystal_density_diffrn 1.616
_exptl_crystal_density_method 'not measured'
_exptl_crystal_description block
_exptl_crystal_F_000 10128
_exptl_crystal_size_max 0.20
_exptl_crystal_size_mid 0.15
_exptl_crystal_size_min 0.15
_refine_diff_density_max 1.134
_refine_diff_density_min -0.957
_refine_diff_density_rms '0.119 ------------------------------'
_refine_ls_extinction_method none
_refine_ls_goodness_of_fit_ref 1.084
_refine_ls_hydrogen_treatment constr
_refine_ls_matrix_type full
_refine_ls_number_parameters 343
_refine_ls_number_reflns 5856
_refine_ls_number_restraints 5
_refine_ls_restrained_S_all 1.130
_refine_ls_R_factor_all 0.0828
_refine_ls_R_factor_gt 0.0555
_refine_ls_shift/su_max 0.000
_refine_ls_shift/su_mean 0.000
_refine_ls_structure_factor_coef Fsqd
_refine_ls_weighting_details 'calc w=1/[\s^2^(Fo^2^)+(0.0927P)^2^+108.2263P] where P=(Fo^2^+2Fc^2^)/3'
_refine_ls_weighting_scheme calc
_refine_ls_wR_factor_gt 0.1583
_refine_ls_wR_factor_ref 0.1771
_reflns_number_gt 4144
_reflns_number_total 5856
_reflns_threshold_expression >2sigma(I)
_cod_data_source_file ic0612505si20060706_045105.cif
_cod_data_source_block ic11695
_cod_depositor_comments
;
The following automatic conversions were performed:

data item '_symmetry_cell_setting' value 'Orthorhombic' was changed
to 'orthorhombic' in accordance with the
/home/saulius/struct/COD-crude-data/automatic-downloads/DataCite-retrospective/ACS/depositions/lib/dictionaries/cif_core.dic
dictionary named 'cif_core.dic' version 2.4.2 last updated on
2011-04-26.

Automatic conversion script
Id: cif_fix_values 6909 2019-04-08 15:41:33Z antanas 
;
_cod_original_sg_symbol_H-M Fddd
_cod_database_code 4350562

loop_
_symmetry_equiv_pos_as_xyz
'x, y, z'
'-x+3/4, -y+3/4, z'
'-x+3/4, y, -z+3/4'
'x, -y+3/4, -z+3/4'
'x, y+1/2, z+1/2'
'-x+3/4, -y+5/4, z+1/2'
'-x+3/4, y+1/2, -z+5/4'
'x, -y+5/4, -z+5/4'
'x+1/2, y, z+1/2'
'-x+5/4, -y+3/4, z+1/2'
'-x+5/4, y, -z+5/4'
'x+1/2, -y+3/4, -z+5/4'
'x+1/2, y+1/2, z'
'-x+5/4, -y+5/4, z'
'-x+5/4, y+1/2, -z+3/4'
'x+1/2, -y+5/4, -z+3/4'
'-x, -y, -z'
'x-3/4, y-3/4, -z'
'x-3/4, -y, z-3/4'
'-x, y-3/4, z-3/4'
'-x, -y+1/2, -z+1/2'
'x-3/4, y-1/4, -z+1/2'
'x-3/4, -y+1/2, z-1/4'
'-x, y-1/4, z-1/4'
'-x+1/2, -y, -z+1/2'
'x-1/4, y-3/4, -z+1/2'
'x-1/4, -y, z-1/4'
'-x+1/2, y-3/4, z-1/4'
'-x+1/2, -y+1/2, -z'
'x-1/4, y-1/4, -z'
'x-1/4, -y+1/2, z-3/4'
'-x+1/2, y-1/4, z-3/4'

loop_
_atom_site_label
_atom_site_type_symbol
_atom_site_fract_x
_atom_site_fract_y
_atom_site_fract_z
_atom_site_U_iso_or_equiv
_atom_site_adp_type
_atom_site_occupancy
_atom_site_symmetry_multiplicity
_atom_site_calc_flag
_atom_site_refinement_flags
Ni1 Ni 0.28863(3) 0.1250 0.1250 0.02614(19) Uani 1 2 d S
Ni2 Ni 0.17917(3) 0.1250 0.1250 0.02354(18) Uani 1 2 d S
O1 O 0.50347(15) 0.11579(12) -0.01496(11) 0.0586(9) Uani 1 1 d .
O2 O -0.24333(13) -0.04952(11) 0.11881(10) 0.0488(8) Uani 1 1 d .
N1 N 0.28511(13) 0.09506(11) 0.07387(9) 0.0286(6) Uani 1 1 d .
N2 N 0.17911(12) 0.08225(11) 0.08078(8) 0.0261(6) Uani 1 1 d .
N3 N 0.07234(12) 0.07271(11) 0.08892(9) 0.0267(6) Uani 1 1 d .
N4 N -0.03359(13) 0.06447(11) 0.09985(9) 0.0292(6) Uani 1 1 d .
C1 C 0.23438(16) 0.07243(13) 0.06150(10) 0.0288(7) Uani 1 1 d .
C2 C 0.23546(17) 0.03652(14) 0.03135(11) 0.0340(8) Uani 1 1 d .
H2A H 0.2727 0.0303 0.0171 0.041 Uiso 1 1 calc R
C3 C 0.18341(17) 0.01138(15) 0.02311(12) 0.0367(9) Uani 1 1 d .
H3A H 0.1851 -0.0135 0.0041 0.044 Uiso 1 1 calc R
C4 C 0.12661(17) 0.02181(14) 0.04239(12) 0.0343(8) Uani 1 1 d .
C5 C 0.12586(16) 0.05888(13) 0.07041(10) 0.0281(7) Uani 1 1 d .
C6 C 0.07023(18) -0.00275(16) 0.03542(13) 0.0422(10) Uani 1 1 d .
H6A H 0.0693 -0.0280 0.0167 0.051 Uiso 1 1 calc R
C7 C 0.01778(17) 0.00944(14) 0.05510(12) 0.0385(9) Uani 1 1 d .
H7A H -0.0192 -0.0082 0.0511 0.046 Uiso 1 1 calc R
C8 C 0.01781(16) 0.04880(13) 0.08185(11) 0.0305(8) Uani 1 1 d .
C9 C 0.33894(17) 0.09767(13) 0.04933(11) 0.0311(8) Uani 1 1 d .
C10 C 0.33578(19) 0.11274(14) 0.00974(12) 0.0364(9) Uani 1 1 d .
H10A H 0.2964 0.1187 -0.0021 0.044 Uiso 1 1 calc R
C11 C 0.3898(2) 0.11917(15) -0.01288(13) 0.0426(10) Uani 1 1 d .
H11A H 0.3871 0.1294 -0.0399 0.051 Uiso 1 1 calc R
C12 C 0.44700(19) 0.11058(15) 0.00427(14) 0.0428(10) Uani 1 1 d .
C13 C 0.45103(19) 0.09629(15) 0.04358(14) 0.0424(10) Uani 1 1 d .
H13A H 0.4906 0.0912 0.0554 0.051 Uiso 1 1 calc R
C14 C 0.39743(18) 0.08931(14) 0.06603(12) 0.0371(9) Uani 1 1 d .
H14A H 0.4006 0.0788 0.0929 0.044 Uiso 1 1 calc R
C15 C 0.5022(3) 0.1321(2) -0.05509(17) 0.0671(16) Uani 1 1 d .
H15A H 0.5449 0.1355 -0.0650 0.101 Uiso 1 1 calc R
H15B H 0.4812 0.1627 -0.0562 0.101 Uiso 1 1 calc R
H15C H 0.4798 0.1093 -0.0718 0.101 Uiso 1 1 calc R
C16 C -0.08623(16) 0.03384(13) 0.10192(11) 0.0311(8) Uani 1 1 d .
C17 C -0.13890(17) 0.04199(14) 0.07909(11) 0.0341(8) Uani 1 1 d .
H17A H -0.1384 0.0664 0.0596 0.041 Uiso 1 1 calc R
C18 C -0.19242(18) 0.01531(15) 0.08402(12) 0.0377(9) Uani 1 1 d .
H18A H -0.2283 0.0218 0.0684 0.045 Uiso 1 1 calc R
C19 C -0.19310(18) -0.02077(15) 0.11192(12) 0.0382(9) Uani 1 1 d .
C20 C -0.14079(19) -0.03021(15) 0.13469(13) 0.0418(10) Uani 1 1 d .
H20A H -0.1413 -0.0552 0.1537 0.050 Uiso 1 1 calc R
C21 C -0.08764(19) -0.00312(14) 0.12971(12) 0.0372(9) Uani 1 1 d .
H21A H -0.0518 -0.0097 0.1453 0.045 Uiso 1 1 calc R
C22 C -0.2973(2) -0.0411(2) 0.09430(16) 0.0594(13) Uani 1 1 d .
H22A H -0.3293 -0.0646 0.1005 0.089 Uiso 1 1 calc R
H22B H -0.2858 -0.0436 0.0660 0.089 Uiso 1 1 calc R
H22C H -0.3135 -0.0095 0.0997 0.089 Uiso 1 1 calc R
C23 C 0.5877(2) 0.23311(19) 0.24389(15) 0.0551(12) Uani 1 1 d .
H23A H 0.5996 0.2606 0.2604 0.066 Uiso 1 1 calc R
H23B H 0.5544 0.2160 0.2582 0.066 Uiso 1 1 calc R
Cl1 Cl 0.55883(5) 0.25322(4) 0.19765(4) 0.0546(3) Uani 1 1 d .
Cl2 Cl 0.65238(6) 0.19577(5) 0.23876(5) 0.0663(4) Uani 1 1 d .
C24 C 0.6250 0.1250 0.1507(7) 0.201(17) Uiso 0.50 2 d SPD
H24A H 0.6386 0.1000 0.1680 0.241 Uiso 0.50 1 d PR
Cl3 Cl 0.5618(2) 0.1052(2) 0.12981(16) 0.1204(19) Uani 0.50 1 d PD
C25 C 0.4072(8) 0.2005(6) -0.1218(11) 0.200 Uiso 0.50 1 d PD
H25A H 0.4000 0.2269 -0.1392 0.240 Uiso 0.50 1 d PR
H25B H 0.4231 0.2119 -0.0968 0.240 Uiso 0.50 1 d PR
Cl4 Cl 0.4582(3) 0.16075(15) -0.14483(13) 0.1121(15) Uani 0.50 1 d PD
Cl4' Cl 0.3384(3) 0.1705(3) -0.1158(2) 0.167(3) Uani 0.50 1 d PD
C26 C -0.1250 -0.1250 0.0574(4) 0.200 Uiso 1 2 d SD
H26A H -0.1244 -0.1015 0.0781 0.240 Uiso 0.50 1 d PR
H26B H -0.1027 -0.1516 0.0679 0.240 Uiso 0.50 1 d PR
Cl5 Cl -0.0791(3) -0.1032(2) 0.0227(2) 0.1395(19) Uani 0.50 1 d PD
Cl5' Cl -0.19151(16) -0.14074(16) 0.05690(17) 0.1031(15) Uani 0.50 1 d PD

loop_
_atom_site_aniso_label
_atom_site_aniso_U_11
_atom_site_aniso_U_22
_atom_site_aniso_U_33
_atom_site_aniso_U_23
_atom_site_aniso_U_13
_atom_site_aniso_U_12
Ni1 0.0223(3) 0.0290(3) 0.0272(3) -0.0022(2) 0.000 0.000
Ni2 0.0216(3) 0.0254(3) 0.0236(3) -0.0008(2) 0.000 0.000
O1 0.0427(17) 0.062(2) 0.071(2) -0.0137(18) 0.0274(17) -0.0111(15)
O2 0.0365(15) 0.0547(19) 0.0552(19) 0.0107(15) -0.0034(13) -0.0187(14)
N1 0.0227(14) 0.0347(17) 0.0285(15) -0.0043(12) 0.0015(12) 0.0011(12)
N2 0.0219(14) 0.0301(15) 0.0263(14) -0.0033(12) 0.0001(11) -0.0001(11)
N3 0.0231(14) 0.0296(16) 0.0274(15) -0.0011(12) -0.0012(11) -0.0008(11)
N4 0.0245(14) 0.0300(16) 0.0332(16) -0.0003(12) -0.0010(12) -0.0020(12)
C1 0.0264(18) 0.0316(19) 0.0284(17) -0.0013(14) -0.0002(14) 0.0011(14)
C2 0.0303(19) 0.039(2) 0.0322(19) -0.0064(16) 0.0025(15) 0.0017(16)
C3 0.035(2) 0.041(2) 0.034(2) -0.0121(17) -0.0010(16) 0.0003(16)
C4 0.0276(18) 0.038(2) 0.0371(19) -0.0098(16) -0.0020(15) 0.0010(15)
C5 0.0252(17) 0.0319(18) 0.0273(17) -0.0003(14) -0.0022(14) 0.0006(14)
C6 0.037(2) 0.045(2) 0.045(2) -0.0197(19) -0.0026(18) -0.0054(17)
C7 0.0276(19) 0.039(2) 0.049(2) -0.0135(18) -0.0039(17) -0.0063(15)
C8 0.0260(18) 0.0321(19) 0.0336(19) 0.0000(15) -0.0028(15) -0.0013(14)
C9 0.0277(18) 0.0295(18) 0.036(2) -0.0078(15) 0.0047(15) 0.0005(14)
C10 0.034(2) 0.039(2) 0.036(2) -0.0063(17) 0.0018(16) -0.0014(16)
C11 0.048(2) 0.043(2) 0.037(2) -0.0071(18) 0.0107(19) -0.0083(19)
C12 0.033(2) 0.039(2) 0.057(3) -0.016(2) 0.0164(19) -0.0063(17)
C13 0.0273(19) 0.043(2) 0.057(3) -0.007(2) 0.0021(18) -0.0002(17)
C14 0.0301(19) 0.039(2) 0.042(2) -0.0050(17) 0.0016(17) -0.0003(16)
C15 0.065(3) 0.067(3) 0.070(3) -0.017(3) 0.036(3) -0.018(3)
C16 0.0261(17) 0.0317(19) 0.0356(19) -0.0014(15) 0.0003(15) -0.0006(14)
C17 0.0325(19) 0.036(2) 0.0337(19) 0.0038(16) -0.0028(16) -0.0024(15)
C18 0.0301(19) 0.044(2) 0.039(2) -0.0004(18) -0.0054(16) -0.0032(16)
C19 0.033(2) 0.041(2) 0.040(2) 0.0000(18) 0.0018(17) -0.0108(17)
C20 0.043(2) 0.041(2) 0.042(2) 0.0098(18) -0.0037(18) -0.0078(18)
C21 0.0324(19) 0.038(2) 0.042(2) 0.0031(17) -0.0085(16) -0.0038(16)
C22 0.037(2) 0.073(3) 0.068(3) 0.011(3) -0.010(2) -0.022(2)
C23 0.047(3) 0.058(3) 0.060(3) -0.004(2) 0.003(2) 0.009(2)
Cl1 0.0491(6) 0.0532(7) 0.0616(7) -0.0042(5) -0.0002(5) -0.0036(5)
Cl2 0.0482(7) 0.0541(7) 0.0966(10) -0.0099(7) -0.0022(7) 0.0084(5)
Cl3 0.099(3) 0.169(6) 0.093(3) -0.014(4) -0.008(2) -0.025(2)
Cl4 0.175(5) 0.073(2) 0.088(3) 0.0028(19) -0.022(3) -0.005(3)
Cl4' 0.128(4) 0.239(8) 0.136(5) -0.058(5) 0.020(4) -0.019(5)
Cl5 0.137(4) 0.132(4) 0.150(5) 0.009(4) 0.044(4) 0.005(3)
Cl5' 0.0612(19) 0.101(3) 0.147(4) 0.055(3) -0.024(2) -0.0286(18)

loop_
_atom_type_symbol
_atom_type_description
_atom_type_scat_dispersion_real
_atom_type_scat_dispersion_imag
_atom_type_scat_source
C C 0.0033 0.0016 'International Tables Vol C Tables 4.2.6.8 and 6.1.1.4'
H H 0.0000 0.0000 'International Tables Vol C Tables 4.2.6.8 and 6.1.1.4'
N N 0.0061 0.0033 'International Tables Vol C Tables 4.2.6.8 and 6.1.1.4'
O O 0.0106 0.0060 'International Tables Vol C Tables 4.2.6.8 and 6.1.1.4'
Cl Cl 0.1484 0.1585 'International Tables Vol C Tables 4.2.6.8 and 6.1.1.4'
Ni Ni 0.3393 1.1124 'International Tables Vol C Tables 4.2.6.8 and 6.1.1.4'

loop_
_geom_angle_atom_site_label_1
_geom_angle_atom_site_label_2
_geom_angle_atom_site_label_3
_geom_angle
_geom_angle_site_symmetry_1
_geom_angle_site_symmetry_3
N1 Ni1 N1 175.45(17) . 8_544
N1 Ni1 N4 89.54(13) . 11_454
N1 Ni1 N4 90.21(13) 8_544 11_454
N1 Ni1 N4 90.21(13) . 14_445
N1 Ni1 N4 89.53(13) 8_544 14_445
N4 Ni1 N4 173.50(17) 11_454 14_445
N1 Ni1 Ni2 87.73(9) . .
N1 Ni1 Ni2 87.73(9) 8_544 .
N4 Ni1 Ni2 86.75(9) 11_454 .
N4 Ni1 Ni2 86.75(9) 14_445 .
N2 Ni2 N2 179.92(19) . 8_544
N2 Ni2 N3 89.74(13) . 11_454
N2 Ni2 N3 90.26(13) 8_544 11_454
N2 Ni2 N3 90.26(13) . 14_445
N2 Ni2 N3 89.74(13) 8_544 14_445
N3 Ni2 N3 178.05(16) 11_454 14_445
N2 Ni2 Ni2 89.96(8) . 14_445
N2 Ni2 Ni2 89.96(8) 8_544 14_445
N3 Ni2 Ni2 89.03(8) 11_454 14_445
N3 Ni2 Ni2 89.03(8) 14_445 14_445
N2 Ni2 Ni1 90.04(8) . .
N2 Ni2 Ni1 90.04(8) 8_544 .
N3 Ni2 Ni1 90.97(8) 11_454 .
N3 Ni2 Ni1 90.97(8) 14_445 .
Ni2 Ni2 Ni1 180.0 14_445 .
C12 O1 C15 117.2(4) . .
C19 O2 C22 116.2(3) . .
C1 N1 C9 120.9(3) . .
C1 N1 Ni1 121.6(2) . .
C9 N1 Ni1 117.4(2) . .
C5 N2 C1 120.4(3) . .
C5 N2 Ni2 120.2(2) . .
C1 N2 Ni2 119.2(2) . .
C5 N3 C8 120.0(3) . .
C5 N3 Ni2 121.5(2) . 14_445
C8 N3 Ni2 118.4(2) . 14_445
C8 N4 C16 118.4(3) . .
C8 N4 Ni1 122.9(2) . 14_445
C16 N4 Ni1 118.6(2) . 14_445
N1 C1 N2 117.6(3) . .
N1 C1 C2 123.2(3) . .
N2 C1 C2 119.0(3) . .
C3 C2 C1 120.2(3) . .
C2 C3 C4 120.8(4) . .
C5 C4 C3 118.0(3) . .
C5 C4 C6 117.8(3) . .
C3 C4 C6 124.2(4) . .
N3 C5 N2 116.9(3) . .
N3 C5 C4 121.7(3) . .
N2 C5 C4 121.4(3) . .
C7 C6 C4 120.6(4) . .
C6 C7 C8 120.2(3) . .
N4 C8 N3 117.7(3) . .
N4 C8 C7 122.8(3) . .
N3 C8 C7 119.5(3) . .
C10 C9 C14 118.4(3) . .
C10 C9 N1 121.6(3) . .
C14 C9 N1 119.7(3) . .
C9 C10 C11 120.9(4) . .
C12 C11 C10 119.6(4) . .
C13 C12 C11 120.3(4) . .
C13 C12 O1 114.8(4) . .
C11 C12 O1 124.9(4) . .
C12 C13 C14 120.3(4) . .
C13 C14 C9 120.5(4) . .
C17 C16 C21 118.2(3) . .
C17 C16 N4 121.4(3) . .
C21 C16 N4 120.3(3) . .
C16 C17 C18 121.5(4) . .
C19 C18 C17 119.4(4) . .
O2 C19 C18 124.1(4) . .
O2 C19 C20 115.7(4) . .
C18 C19 C20 120.3(4) . .
C19 C20 C21 119.8(4) . .
C20 C21 C16 120.8(4) . .
Cl2 C23 Cl1 112.9(3) . .
Cl3 C24 Cl3 129.1(15) 14_545 .
Cl3 C24 C24 64.6(7) 14_545 11_554
Cl3 C24 C24 64.6(7) . 11_554
Cl3 C24 Cl3 39.7(5) 14_545 11_554
Cl3 C24 Cl3 106.3(11) . 11_554
C24 C24 Cl3 55.2(7) 11_554 11_554
Cl3 C24 Cl3 106.3(11) 14_545 8_544
Cl3 C24 Cl3 39.7(5) . 8_544
C24 C24 Cl3 55.2(7) 11_554 8_544
Cl3 C24 Cl3 110.5(13) 11_554 8_544
Cl3 Cl3 C24 77.6(5) 8_544 .
Cl3 Cl3 C24 62.7(3) 8_544 11_554
C24 Cl3 C24 60.2(14) . 11_554
Cl4' C25 C25 92(3) 3_554 3_554
Cl4' C25 Cl4' 72.1(12) 3_554 .
C25 C25 Cl4' 33.5(6) 3_554 .
Cl4' C25 Cl4 33.9(7) 3_554 .
C25 C25 Cl4 124(3) 3_554 .
Cl4' C25 Cl4 105.8(9) . .
Cl4' Cl4 C25 28.9(7) 3_554 .
C25 Cl4' Cl4 117.2(12) 3_554 3_554
C25 Cl4' Cl4' 75.5(9) 3_554 3_554
Cl4 Cl4' Cl4' 165.3(5) 3_554 3_554
C25 Cl4' C25 55(2) 3_554 .
Cl4 Cl4' C25 161.3(8) 3_554 .
Cl4' Cl4' C25 32.4(5) 3_554 .
Cl5' C26 Cl5' 178.7(11) . 2_445
Cl5' C26 Cl5 46.1(3) . 2_445
Cl5' C26 Cl5 132.6(9) 2_445 2_445
Cl5' C26 Cl5 132.6(9) . .
Cl5' C26 Cl5 46.1(3) 2_445 .
Cl5 C26 Cl5 90.2(9) 2_445 .
Cl5' Cl5 C26 60.8(3) 2_445 .
Cl5' Cl5 Cl5 103.3(4) 2_445 2_445
C26 Cl5 Cl5 44.9(4) . 2_445
Cl5 Cl5' C26 73.1(5) 2_445 .

loop_
_geom_bond_atom_site_label_1
_geom_bond_atom_site_label_2
_geom_bond_distance
_geom_bond_site_symmetry_2
Ni1 N1 1.910(3) .
Ni1 N1 1.910(3) 8_544
Ni1 N4 1.914(3) 11_454
Ni1 N4 1.914(3) 14_445
Ni1 Ni2 2.3557(8) .
Ni2 N2 1.912(3) .
Ni2 N2 1.912(3) 8_544
Ni2 N3 1.912(3) 11_454
Ni2 N3 1.912(3) 14_445
Ni2 Ni2 2.3318(11) 14_445
O1 C12 1.383(5) .
O1 C15 1.419(7) .
O2 C19 1.373(5) .
O2 C22 1.441(5) .
N1 C1 1.332(5) .
N1 C9 1.421(5) .
N2 C5 1.369(4) .
N2 C1 1.381(4) .
N3 C5 1.365(4) .
N3 C8 1.376(4) .
N3 Ni2 1.912(3) 14_445
N4 C8 1.335(5) .
N4 C16 1.429(5) .
N4 Ni1 1.914(3) 14_445
C1 C2 1.433(5) .
C2 C3 1.356(5) .
C3 C4 1.413(5) .
C4 C5 1.408(5) .
C4 C6 1.418(5) .
C6 C7 1.351(6) .
C7 C8 1.430(5) .
C9 C10 1.392(5) .
C9 C14 1.397(5) .
C10 C11 1.399(6) .
C11 C12 1.379(7) .
C12 C13 1.377(6) .
C13 C14 1.390(6) .
C16 C17 1.386(5) .
C16 C21 1.401(5) .
C17 C18 1.388(5) .
C18 C19 1.384(6) .
C19 C20 1.385(6) .
C20 C21 1.388(6) .
C23 Cl2 1.757(5) .
C23 Cl1 1.761(5) .
C24 Cl3 1.629(9) 14_545
C24 Cl3 1.629(9) .
C24 C24 1.72(5) 11_554
C24 Cl3 1.791(13) 11_554
C24 Cl3 1.791(13) 8_544
Cl3 Cl3 1.171(11) 8_544
Cl3 C24 1.791(13) 11_554
C25 Cl4' 0.950(15) 3_554
C25 C25 1.40(4) 3_554
C25 Cl4' 1.720(10) .
C25 Cl4 1.752(10) .
Cl4 Cl4' 1.099(8) 3_554
Cl4' C25 0.950(15) 3_554
Cl4' Cl4 1.099(8) 3_554
Cl4' Cl4' 1.690(14) 3_554
C26 Cl5' 1.500(3) .
C26 Cl5' 1.500(3) 2_445
C26 Cl5 1.644(9) 2_445
C26 Cl5 1.644(9) .
Cl5 Cl5' 1.239(7) 2_445
Cl5 Cl5 2.329(13) 2_445
Cl5' Cl5 1.239(7) 2_445
